data_7150963
loop_
_publ_author_name
'Gu, Rong'
'Robeyns, Koen'
'Van Meervelt, Luc'
'Toppet, Suzanne'
'Dehaen, Wim'

_publ_section_title
;
 Facile synthesis of novel indolo[3,2-b]carbazole derivatives and a
 chromogenic-sensing 5,12-dihydroindolo[3,2-b]carbazole
;
_journal_issue 14
_journal_name_full 'Organic &amp; Biomolecular Chemistry'
_journal_page_first 2484
_journal_page_last 2487
_journal_paper_doi 10.1039/b807255h
_journal_volume 6
_journal_year 2008
_chemical_formula_moiety 'C39 H53 N2 3(C2 H6 O S)'
_chemical_formula_sum 'C45 H71 N2 O3 S3'
_chemical_formula_weight 784.25
_chemical_name_systematic
;
?
;
_space_group_IT_number 2
_symmetry_cell_setting triclinic
_symmetry_space_group_name_Hall '-P 1'
_symmetry_space_group_name_H-M 'P -1'
_atom_sites_solution_hydrogens geom
_atom_sites_solution_primary direct
_atom_sites_solution_secondary difmap
_audit_creation_method SHELXL-97
_cell_angle_alpha 96.789(2)
_cell_angle_beta 103.990(2)
_cell_angle_gamma 99.109(2)
_cell_formula_units_Z 1
_cell_length_a 9.0489(3)
_cell_length_b 9.1351(3)
_cell_length_c 14.2792(5)
_cell_measurement_temperature 100(2)
_cell_measurement_theta_max 71.67
_cell_measurement_theta_min 3.23
_cell_volume 1115.71(7)
_computing_cell_refinement 'Bruker SAINT (SAINT, 1997)'
_computing_data_collection 'Bruker SMART (SMART, 1997)'
_computing_data_reduction 'Bruker SAINT (SAINT, 1997)'
_computing_molecular_graphics 'PLUTON (Spek, 2003)'
_computing_publication_material 'PLATON (Spek, 2003)'
_computing_structure_refinement 'SHELXL-97 (Sheldrick, 1997)'
_computing_structure_solution 'SHELXS-97 (Sheldrick, 1997)'
_diffrn_ambient_temperature 100(2)
_diffrn_measured_fraction_theta_full .987
_diffrn_measured_fraction_theta_max .987
_diffrn_measurement_device_type 'SMART 6000'
_diffrn_measurement_method 'omega and phi scan'
_diffrn_radiation_monochromator 'crossed Goebel mirrors'
_diffrn_radiation_source 'fine-focus sealed tube'
_diffrn_radiation_type CuK\a
_diffrn_radiation_wavelength 1.54178
_diffrn_reflns_av_R_equivalents 0.0770
_diffrn_reflns_av_sigmaI/netI 0.0504
_diffrn_reflns_limit_h_max 11
_diffrn_reflns_limit_h_min -11
_diffrn_reflns_limit_k_max 11
_diffrn_reflns_limit_k_min -11
_diffrn_reflns_limit_l_max 17
_diffrn_reflns_limit_l_min -17
_diffrn_reflns_number 21872
_diffrn_reflns_theta_full 71.67
_diffrn_reflns_theta_max 71.67
_diffrn_reflns_theta_min 3.23
_diffrn_standards_decay_% na
_diffrn_standards_interval_count na
_diffrn_standards_interval_time na
_diffrn_standards_number na
_exptl_absorpt_coefficient_mu 1.789
_exptl_absorpt_correction_T_max 0.836
_exptl_absorpt_correction_T_min 0.622
_exptl_absorpt_correction_type multi-scan
_exptl_absorpt_process_details 'Bruker SADABS (SADABS, 1997)'
_exptl_crystal_colour transparent
_exptl_crystal_density_diffrn 1.167
_exptl_crystal_density_method 'not measured'
_exptl_crystal_description block
_exptl_crystal_F_000 427
_exptl_crystal_size_max 0.4
_exptl_crystal_size_mid 0.2
_exptl_crystal_size_min 0.1
_refine_diff_density_max .334
_refine_diff_density_min -.308
_refine_diff_density_rms .065
_refine_ls_extinction_method none
_refine_ls_goodness_of_fit_ref 1.250
_refine_ls_hydrogen_treatment constr
_refine_ls_matrix_type full
_refine_ls_number_parameters 329
_refine_ls_number_reflns 4308
_refine_ls_number_restraints 228
_refine_ls_restrained_S_all 1.222
_refine_ls_R_factor_all 0.0861
_refine_ls_R_factor_gt 0.0798
_refine_ls_shift/su_max 0.000
_refine_ls_shift/su_mean 0.000
_refine_ls_structure_factor_coef Fsqd
_refine_ls_weighting_details 'calc w=1/[\s^2^(Fo^2^)+(0.0082P)^2^+2.8056P] where P=(Fo^2^+2Fc^2^)/3'
_refine_ls_weighting_scheme calc
_refine_ls_wR_factor_gt 0.1757
_refine_ls_wR_factor_ref 0.1783
_reflns_number_gt 3888
_reflns_number_total 4308
_reflns_threshold_expression >2sigma(I)
_cod_data_source_file b807255h.txt
_cod_data_source_block wim55
_cod_database_code 7150963

loop_
_symmetry_equiv_pos_as_xyz
'x, y, z'
'-x, -y, -z'

loop_
_atom_site_label
_atom_site_type_symbol
_atom_site_fract_x
_atom_site_fract_y
_atom_site_fract_z
_atom_site_U_iso_or_equiv
_atom_site_adp_type
_atom_site_occupancy
_atom_site_symmetry_multiplicity
_atom_site_calc_flag
_atom_site_refinement_flags
_atom_site_disorder_assembly
_atom_site_disorder_group
N1 N 0.3419(3) 0.6622(3) 0.10218(19) 0.0217(6) Uani 1 1 d U . .
H1 H 0.2604 0.7029 0.0818 0.026 Uiso 1 1 calc R . .
C2 C 0.4200(4) 0.6679(4) 0.1998(2) 0.0200(6) Uani 1 1 d U . .
C3 C 0.3911(4) 0.7313(4) 0.2869(2) 0.0199(6) Uani 1 1 d U . .
C4 C 0.4956(4) 0.7163(4) 0.3734(2) 0.0201(6) Uani 1 1 d U . .
H4 H 0.4794 0.7577 0.4335 0.024 Uiso 1 1 calc R . .
C5 C 0.6231(4) 0.6444(4) 0.3779(2) 0.0215(7) Uani 1 1 d U . .
C6 C 0.6460(4) 0.5809(4) 0.2909(2) 0.0215(7) Uani 1 1 d U . .
H6 H 0.7301 0.5302 0.2918 0.026 Uiso 1 1 calc R . .
C7 C 0.5454(4) 0.5913(4) 0.2018(2) 0.0205(7) Uani 1 1 d U . .
C8 C 0.5393(4) 0.5342(4) 0.1016(2) 0.0213(7) Uani 1 1 d U A .
C9 C 0.4115(4) 0.5826(4) 0.0416(2) 0.0213(7) Uani 1 1 d U . .
C10 C 0.6307(4) 0.4499(4) 0.0596(2) 0.0224(7) Uani 1 1 d U . .
C11 C 0.2519(4) 0.8071(4) 0.2881(2) 0.0227(7) Uani 1 1 d U . .
C12 C 0.1006(4) 0.6905(4) 0.2427(3) 0.0254(7) Uani 1 1 d U . .
H12A H 0.0978 0.6079 0.2807 0.038 Uiso 1 1 calc R . .
H12B H 0.0964 0.6509 0.1750 0.038 Uiso 1 1 calc R . .
H12C H 0.0112 0.7384 0.2434 0.038 Uiso 1 1 calc R . .
C13 C 0.2568(4) 0.9412(4) 0.2320(3) 0.0269(7) Uani 1 1 d U . .
H13A H 0.1666 0.9876 0.2331 0.040 Uiso 1 1 calc R . .
H13B H 0.2548 0.9059 0.1640 0.040 Uiso 1 1 calc R . .
H13C H 0.3522 1.0155 0.2630 0.040 Uiso 1 1 calc R . .
C14 C 0.2502(4) 0.8694(4) 0.3924(3) 0.0273(7) Uani 1 1 d U . .
H14A H 0.2402 0.7867 0.4297 0.041 Uiso 1 1 calc R . .
H14B H 0.1621 0.9204 0.3897 0.041 Uiso 1 1 calc R . .
H14C H 0.3471 0.9411 0.4243 0.041 Uiso 1 1 calc R . .
C15 C 0.7404(4) 0.6430(4) 0.4756(2) 0.0249(7) Uani 1 1 d U . .
C16 C 0.6815(4) 0.6834(4) 0.5652(3) 0.0306(8) Uani 1 1 d U . .
H16A H 0.5856 0.6128 0.5608 0.046 Uiso 1 1 calc R . .
H16B H 0.6609 0.7858 0.5678 0.046 Uiso 1 1 calc R . .
H16C H 0.7603 0.6777 0.6246 0.046 Uiso 1 1 calc R . .
C17 C 0.8891(4) 0.7577(5) 0.4826(3) 0.0358(9) Uani 1 1 d U . .
H17A H 0.8651 0.8587 0.4836 0.054 Uiso 1 1 calc R . .
H17B H 0.9287 0.7321 0.4259 0.054 Uiso 1 1 calc R . .
H17C H 0.9678 0.7552 0.5428 0.054 Uiso 1 1 calc R . .
C18 C 0.7829(4) 0.4870(4) 0.4793(3) 0.0310(8) Uani 1 1 d U . .
H18A H 0.8603 0.4892 0.5410 0.047 Uiso 1 1 calc R . .
H18B H 0.8259 0.4598 0.4244 0.047 Uiso 1 1 calc R . .
H18C H 0.6897 0.4126 0.4749 0.047 Uiso 1 1 calc R . .
C19 C 0.7530(7) 0.3848(7) 0.1221(4) 0.0194(13) Uani 0.50 1 d PU A 1
H19A H 0.8117 0.4619 0.1793 0.023 Uiso 0.50 1 calc PR A 1
H19B H 0.8266 0.3603 0.0842 0.023 Uiso 0.50 1 calc PR A 1
C20 C 0.6895(8) 0.2425(8) 0.1590(5) 0.0262(14) Uani 0.50 1 d PU A 1
H20A H 0.6276 0.1666 0.1020 0.031 Uiso 0.50 1 calc PR A 1
H20B H 0.6193 0.2677 0.1993 0.031 Uiso 0.50 1 calc PR A 1
C21 C 0.819(3) 0.173(2) 0.2206(17) 0.051(5) Uani 0.50 1 d PU A 1
H21A H 0.8857 0.1428 0.1793 0.061 Uiso 0.50 1 calc PR A 1
H21B H 0.8839 0.2504 0.2757 0.061 Uiso 0.50 1 calc PR A 1
C22 C 0.7546(10) 0.0353(10) 0.2616(7) 0.0354(17) Uani 0.50 1 d PU A 1
H22A H 0.6719 -0.0337 0.2096 0.043 Uiso 0.50 1 calc PR A 1
H22B H 0.8385 -0.0196 0.2853 0.043 Uiso 0.50 1 calc PR A 1
C23 C 0.6900(9) 0.0880(9) 0.3445(6) 0.0245(15) Uani 0.50 1 d PU A 1
H23A H 0.7749 0.1455 0.3992 0.037 Uiso 0.50 1 calc PR A 1
H23B H 0.6376 0.0009 0.3659 0.037 Uiso 0.50 1 calc PR A 1
H23C H 0.6156 0.1520 0.3224 0.037 Uiso 0.50 1 calc PR A 1
S51 S 0.1012(7) 0.3014(8) 0.0100(4) 0.0242(9) Uani 0.50 1 d PDU B 3
O52 O -0.0605(11) 0.2082(17) -0.0136(8) 0.028(2) Uani 0.50 1 d PDU B 3
C53 C 0.1846(18) 0.306(3) 0.1373(8) 0.037(4) Uani 0.50 1 d PDU B 3
H53A H 0.1297 0.3623 0.1755 0.055 Uiso 0.50 1 calc PR B 3
H53B H 0.2944 0.3540 0.1547 0.055 Uiso 0.50 1 calc PR B 3
H53C H 0.1755 0.2026 0.1515 0.055 Uiso 0.50 1 calc PR B 3
C54 C 0.2110(14) 0.1790(15) -0.0339(10) 0.029(3) Uani 0.50 1 d PDU B 3
H54A H 0.2032 0.0886 -0.0032 0.043 Uiso 0.50 1 calc PR B 3
H54B H 0.3200 0.2298 -0.0177 0.043 Uiso 0.50 1 calc PR B 3
H54C H 0.1709 0.1507 -0.1050 0.043 Uiso 0.50 1 calc PR B 3
S61 S 0.8069(5) 0.1253(4) 0.2292(4) 0.0373(9) Uani 0.50 1 d PU C 2
O62 O 0.8608(6) 0.2900(6) 0.2582(4) 0.0374(12) Uani 0.50 1 d PU C 2
C63 C 0.6320(10) 0.0928(10) 0.1330(6) 0.0412(19) Uani 0.50 1 d PU C 2
H63A H 0.5606 0.1536 0.1519 0.062 Uiso 0.50 1 calc PR C 2
H63B H 0.5833 -0.0138 0.1209 0.062 Uiso 0.50 1 calc PR C 2
H63C H 0.6559 0.1207 0.0734 0.062 Uiso 0.50 1 calc PR C 2
C64 C 0.7229(17) 0.0538(17) 0.3182(11) 0.066(4) Uani 0.50 1 d PU C 2
H64A H 0.8051 0.0500 0.3763 0.098 Uiso 0.50 1 calc PR C 2
H64B H 0.6620 -0.0475 0.2914 0.098 Uiso 0.50 1 calc PR C 2
H64C H 0.6549 0.1195 0.3362 0.098 Uiso 0.50 1 calc PR C 2
S71 S 0.0716(7) 0.3029(8) 0.0289(4) 0.0270(10) Uani 0.50 1 d PDU D 4
O72 O -0.0900(10) 0.2129(16) 0.0069(7) 0.026(2) Uani 0.50 1 d PDU D 4
C73 C 0.1589(17) 0.304(2) 0.1555(8) 0.024(3) Uani 0.50 1 d PDU D 4
H73A H 0.1030 0.3571 0.1952 0.036 Uiso 0.50 1 calc PR D 4
H73B H 0.2676 0.3563 0.1725 0.036 Uiso 0.50 1 calc PR D 4
H73C H 0.1540 0.2009 0.1682 0.036 Uiso 0.50 1 calc PR D 4
C74 C 0.1822(15) 0.1825(15) -0.0191(10) 0.040(3) Uani 0.50 1 d PDU D 4
H74A H 0.1633 0.0846 0.0019 0.060 Uiso 0.50 1 calc PR D 4
H74B H 0.2929 0.2276 0.0050 0.060 Uiso 0.50 1 calc PR D 4
H74C H 0.1513 0.1692 -0.0908 0.060 Uiso 0.50 1 calc PR D 4

loop_
_atom_site_aniso_label
_atom_site_aniso_U_11
_atom_site_aniso_U_22
_atom_site_aniso_U_33
_atom_site_aniso_U_23
_atom_site_aniso_U_13
_atom_site_aniso_U_12
N1 0.0232(13) 0.0272(15) 0.0196(13) 0.0056(11) 0.0073(11) 0.0152(11)
C2 0.0221(15) 0.0198(15) 0.0203(15) 0.0056(12) 0.0063(12) 0.0073(12)
C3 0.0235(16) 0.0169(15) 0.0218(16) 0.0053(12) 0.0080(12) 0.0066(12)
C4 0.0243(16) 0.0191(15) 0.0197(15) 0.0042(12) 0.0096(12) 0.0060(12)
C5 0.0226(16) 0.0202(16) 0.0226(16) 0.0066(13) 0.0061(13) 0.0043(13)
C6 0.0207(15) 0.0223(16) 0.0249(16) 0.0071(13) 0.0077(13) 0.0089(13)
C7 0.0212(15) 0.0212(16) 0.0219(16) 0.0060(13) 0.0075(12) 0.0083(12)
C8 0.0236(15) 0.0240(16) 0.0205(15) 0.0065(13) 0.0090(13) 0.0101(13)
C9 0.0224(15) 0.0229(16) 0.0230(16) 0.0057(13) 0.0095(13) 0.0102(13)
C10 0.0248(16) 0.0250(17) 0.0209(16) 0.0052(13) 0.0081(13) 0.0110(13)
C11 0.0285(17) 0.0210(16) 0.0222(16) 0.0064(13) 0.0086(13) 0.0098(13)
C12 0.0271(17) 0.0275(17) 0.0283(17) 0.0070(14) 0.0142(14) 0.0123(14)
C13 0.0322(18) 0.0243(17) 0.0304(18) 0.0080(14) 0.0123(15) 0.0152(14)
C14 0.0337(18) 0.0266(18) 0.0281(18) 0.0073(14) 0.0135(15) 0.0142(15)
C15 0.0249(16) 0.0283(18) 0.0219(16) 0.0065(13) 0.0047(13) 0.0072(14)
C16 0.0315(18) 0.037(2) 0.0223(17) 0.0074(15) 0.0032(14) 0.0080(16)
C17 0.0272(18) 0.043(2) 0.0318(19) 0.0079(17) 0.0032(15) -0.0023(16)
C18 0.0316(18) 0.037(2) 0.0262(18) 0.0118(15) 0.0049(14) 0.0125(16)
C19 0.018(3) 0.027(3) 0.017(3) -0.002(2) 0.011(2) 0.008(2)
C20 0.028(3) 0.025(3) 0.027(3) 0.007(3) 0.005(3) 0.010(3)
C21 0.047(7) 0.061(10) 0.045(6) 0.010(7) 0.014(5) 0.010(7)
C22 0.042(4) 0.028(4) 0.039(4) 0.009(3) 0.017(3) 0.004(3)
C23 0.027(3) 0.022(3) 0.025(4) 0.003(3) 0.007(3) 0.004(3)
S51 0.024(2) 0.0273(12) 0.024(2) 0.0094(13) 0.0063(12) 0.0068(13)
O52 0.023(4) 0.039(4) 0.029(5) 0.009(3) 0.013(3) 0.013(3)
C53 0.041(6) 0.031(5) 0.040(6) 0.013(6) 0.012(5) 0.004(5)
C54 0.029(3) 0.029(3) 0.029(3) 0.0043(11) 0.0083(12) 0.0060(11)
S61 0.0315(13) 0.0337(18) 0.0430(17) 0.0003(15) 0.0065(11) 0.0053(13)
O62 0.041(3) 0.029(3) 0.043(3) -0.001(2) 0.019(2) 0.004(2)
C63 0.040(4) 0.045(4) 0.038(4) 0.007(3) 0.006(3) 0.011(3)
C64 0.065(4) 0.065(4) 0.066(4) 0.0109(12) 0.0172(15) 0.0122(13)
S71 0.029(2) 0.0266(12) 0.029(2) 0.0142(15) 0.0095(12) 0.0087(14)
O72 0.022(4) 0.036(3) 0.022(4) 0.005(3) 0.005(3) 0.011(3)
C73 0.031(5) 0.027(5) 0.016(4) 0.005(4) 0.004(4) 0.011(4)
C74 0.040(6) 0.045(6) 0.038(6) 0.012(4) 0.011(4) 0.009(4)

loop_
_atom_type_symbol
_atom_type_description
_atom_type_scat_dispersion_real
_atom_type_scat_dispersion_imag
_atom_type_scat_source
C C .0181 .0091 'International Tables Vol C Tables 4.2.6.8 and 6.1.1.4'
H H .0000 .0000 'International Tables Vol C Tables 4.2.6.8 and 6.1.1.4'
N N .0311 .0180 'International Tables Vol C Tables 4.2.6.8 and 6.1.1.4'
O O .0492 .0322 'International Tables Vol C Tables 4.2.6.8 and 6.1.1.4'
S S .3331 .5567 'International Tables Vol C Tables 4.2.6.8 and 6.1.1.4'

loop_
_geom_angle_atom_site_label_1
_geom_angle_atom_site_label_2
_geom_angle_atom_site_label_3
_geom_angle
_geom_angle_site_symmetry_1
_geom_angle_site_symmetry_3
_geom_angle_publ_flag
C9 N1 C2 109.9(3) . . ?
C9 N1 H1 125.0 . . ?
C2 N1 H1 125.0 . . ?
N1 C2 C3 131.1(3) . . ?
N1 C2 C7 107.8(3) . . ?
C3 C2 C7 121.2(3) . . ?
C4 C3 C2 115.5(3) . . ?
C4 C3 C11 121.6(3) . . ?
C2 C3 C11 122.9(3) . . ?
C3 C4 C5 124.7(3) . . ?
C3 C4 H4 117.7 . . ?
C5 C4 H4 117.7 . . ?
C6 C5 C4 118.2(3) . . ?
C6 C5 C15 120.0(3) . . ?
C4 C5 C15 121.7(3) . . ?
C5 C6 C7 120.0(3) . . ?
C5 C6 H6 120.0 . . ?
C7 C6 H6 120.0 . . ?
C6 C7 C2 120.4(3) . . ?
C6 C7 C8 131.9(3) . . ?
C2 C7 C8 107.7(3) . . ?
C10 C8 C9 120.8(3) . . ?
C10 C8 C7 133.0(3) . . ?
C9 C8 C7 106.2(3) . . ?
C10 C9 N1 128.4(3) 2_665 . ?
C10 C9 C8 123.2(3) 2_665 . ?
N1 C9 C8 108.4(3) . . ?
C9 C10 C8 116.0(3) 2_665 . ?
C9 C10 C19 122.8(4) 2_665 . ?
C8 C10 C19 120.7(3) . . ?
C3 C11 C14 112.1(3) . . ?
C3 C11 C12 109.2(3) . . ?
C14 C11 C12 107.5(3) . . ?
C3 C11 C13 110.7(3) . . ?
C14 C11 C13 106.6(3) . . ?
C12 C11 C13 110.6(3) . . ?
C11 C12 H12A 109.5 . . ?
C11 C12 H12B 109.5 . . ?
H12A C12 H12B 109.5 . . ?
C11 C12 H12C 109.5 . . ?
H12A C12 H12C 109.5 . . ?
H12B C12 H12C 109.5 . . ?
C11 C13 H13A 109.5 . . ?
C11 C13 H13B 109.5 . . ?
H13A C13 H13B 109.5 . . ?
C11 C13 H13C 109.5 . . ?
H13A C13 H13C 109.5 . . ?
H13B C13 H13C 109.5 . . ?
C11 C14 H14A 109.5 . . ?
C11 C14 H14B 109.5 . . ?
H14A C14 H14B 109.5 . . ?
C11 C14 H14C 109.5 . . ?
H14A C14 H14C 109.5 . . ?
H14B C14 H14C 109.5 . . ?
C16 C15 C18 107.4(3) . . ?
C16 C15 C5 113.7(3) . . ?
C18 C15 C5 110.7(3) . . ?
C16 C15 C17 108.7(3) . . ?
C18 C15 C17 108.4(3) . . ?
C5 C15 C17 107.9(3) . . ?
C15 C16 H16A 109.5 . . ?
C15 C16 H16B 109.5 . . ?
H16A C16 H16B 109.5 . . ?
C15 C16 H16C 109.5 . . ?
H16A C16 H16C 109.5 . . ?
H16B C16 H16C 109.5 . . ?
C15 C17 H17A 109.5 . . ?
C15 C17 H17B 109.5 . . ?
H17A C17 H17B 109.5 . . ?
C15 C17 H17C 109.5 . . ?
H17A C17 H17C 109.5 . . ?
H17B C17 H17C 109.5 . . ?
C15 C18 H18A 109.5 . . ?
C15 C18 H18B 109.5 . . ?
H18A C18 H18B 109.5 . . ?
C15 C18 H18C 109.5 . . ?
H18A C18 H18C 109.5 . . ?
H18B C18 H18C 109.5 . . ?
C10 C19 C20 114.1(5) . . ?
C10 C19 H19A 108.7 . . ?
C20 C19 H19A 108.7 . . ?
C10 C19 H19B 108.7 . . ?
C20 C19 H19B 108.7 . . ?
H19A C19 H19B 107.6 . . ?
C19 C20 C21 113.4(9) . . ?
C19 C20 H20A 108.9 . . ?
C21 C20 H20A 108.9 . . ?
C19 C20 H20B 108.9 . . ?
C21 C20 H20B 108.9 . . ?
H20A C20 H20B 107.7 . . ?
C22 C21 C20 113.3(14) . . ?
C22 C21 H21A 108.9 . . ?
C20 C21 H21A 108.9 . . ?
C22 C21 H21B 108.9 . . ?
C20 C21 H21B 108.9 . . ?
H21A C21 H21B 107.7 . . ?
C23 C22 C21 108.8(11) . . ?
C23 C22 H22A 109.9 . . ?
C21 C22 H22A 109.9 . . ?
C23 C22 H22B 109.9 . . ?
C21 C22 H22B 109.9 . . ?
H22A C22 H22B 108.3 . . ?
O52 S51 C54 104.5(7) . . ?
O52 S51 C53 106.2(7) . . ?
C54 S51 C53 97.0(8) . . ?
O62 S61 C64 109.3(6) . . ?
O62 S61 C63 107.8(4) . . ?
C64 S61 C63 96.9(6) . . ?
S61 C63 H63A 109.5 . . ?
S61 C63 H63B 109.5 . . ?
H63A C63 H63B 109.5 . . ?
S61 C63 H63C 109.5 . . ?
H63A C63 H63C 109.5 . . ?
H63B C63 H63C 109.5 . . ?
S61 C64 H64A 109.5 . . ?
S61 C64 H64B 109.5 . . ?
H64A C64 H64B 109.5 . . ?
S61 C64 H64C 109.5 . . ?
H64A C64 H64C 109.5 . . ?
H64B C64 H64C 109.5 . . ?
O72 S71 C74 106.1(7) . . ?
O72 S71 C73 106.3(7) . . ?
C74 S71 C73 97.2(7) . . ?

loop_
_geom_bond_atom_site_label_1
_geom_bond_atom_site_label_2
_geom_bond_distance
_geom_bond_site_symmetry_2
_geom_bond_publ_flag
N1 C9 1.390(4) . ?
N1 C2 1.392(4) . ?
N1 H1 0.8800 . ?
C2 C3 1.409(5) . ?
C2 C7 1.420(4) . ?
C3 C4 1.398(4) . ?
C3 C11 1.533(4) . ?
C4 C5 1.407(5) . ?
C4 H4 0.9500 . ?
C5 C6 1.383(5) . ?
C5 C15 1.538(4) . ?
C6 C7 1.398(4) . ?
C6 H6 0.9500 . ?
C7 C8 1.449(5) . ?
C8 C10 1.404(5) . ?
C8 C9 1.427(4) . ?
C9 C10 1.385(5) 2_665 ?
C10 C9 1.385(5) 2_665 ?
C10 C19 1.494(7) . ?
C11 C14 1.534(5) . ?
C11 C12 1.541(5) . ?
C11 C13 1.543(4) . ?
C12 H12A 0.9800 . ?
C12 H12B 0.9800 . ?
C12 H12C 0.9800 . ?
C13 H13A 0.9800 . ?
C13 H13B 0.9800 . ?
C13 H13C 0.9800 . ?
C14 H14A 0.9800 . ?
C14 H14B 0.9800 . ?
C14 H14C 0.9800 . ?
C15 C16 1.530(5) . ?
C15 C18 1.537(5) . ?
C15 C17 1.543(5) . ?
C16 H16A 0.9800 . ?
C16 H16B 0.9800 . ?
C16 H16C 0.9800 . ?
C17 H17A 0.9800 . ?
C17 H17B 0.9800 . ?
C17 H17C 0.9800 . ?
C18 H18A 0.9800 . ?
C18 H18B 0.9800 . ?
C18 H18C 0.9800 . ?
C19 C20 1.539(9) . ?
C19 H19A 0.9900 . ?
C19 H19B 0.9900 . ?
C20 C21 1.55(2) . ?
C20 H20A 0.9900 . ?
C20 H20B 0.9900 . ?
C21 C22 1.539(17) . ?
C21 H21A 0.9900 . ?
C21 H21B 0.9900 . ?
C22 C23 1.504(12) . ?
C22 H22A 0.9900 . ?
C22 H22B 0.9900 . ?
C23 H23A 0.9800 . ?
C23 H23B 0.9800 . ?
C23 H23C 0.9800 . ?
S51 O52 1.509(9) . ?
S51 C54 1.766(11) . ?
S51 C53 1.784(11) . ?
C53 H53A 0.9800 . ?
C53 H53B 0.9800 . ?
C53 H53C 0.9800 . ?
C54 H54A 0.9800 . ?
C54 H54B 0.9800 . ?
C54 H54C 0.9800 . ?
S61 O62 1.481(6) . ?
S61 C64 1.767(16) . ?
S61 C63 1.785(9) . ?
C63 H63A 0.9800 . ?
C63 H63B 0.9800 . ?
C63 H63C 0.9800 . ?
C64 H64A 0.9800 . ?
C64 H64B 0.9800 . ?
C64 H64C 0.9800 . ?
S71 O72 1.499(9) . ?
S71 C74 1.784(11) . ?
S71 C73 1.787(10) . ?
C73 H73A 0.9800 . ?
C73 H73B 0.9800 . ?
C73 H73C 0.9800 . ?
C74 H74A 0.9800 . ?
C74 H74B 0.9800 . ?
C74 H74C 0.9800 . ?
